data_7711153
loop_
_publ_author_name
'Svensson Grape, Erik'
'Rooth, Victoria'
'Smolders, Simon'
'Thiriez, Ambre'
'Takki, Sofia'
'De Vos, Dirk'
'Willhammar, Tom'
'Inge, A. Ken'

_publ_section_title
;
 Bismuth gallate coordination networks inspired by an active
 pharmaceutical ingredient
;
_journal_name_full 'Dalton Transactions'
_journal_paper_doi 10.1039/D2DT02260E
_journal_year 2022
_chemical_formula_sum 'C8 H7 Bi O6'
_chemical_formula_weight 408.12
_space_group_crystal_system orthorhombic
_space_group_IT_number 19
_space_group_name_Hall 'P 2ac 2ab'
_space_group_name_H-M_alt 'P 21 21 21'
_atom_sites_solution_hydrogens geom
_audit_creation_method SHELXL-2018/1
_audit_update_record
;
2022-08-16 deposited with the CCDC.	2022-08-29 downloaded from the CCDC.
;
_cell_angle_alpha 90
_cell_angle_beta 90
_cell_angle_gamma 90
_cell_formula_units_Z 4
_cell_length_a 7.62(4)
_cell_length_b 8.38(4)
_cell_length_c 16.68(8)
_cell_measurement_reflns_used 25993
_cell_measurement_temperature 293(2)
_cell_measurement_theta_max 0.897
_cell_measurement_theta_min 0.082
_cell_volume 1065(9)
_computing_cell_refinement
;
Kabsch, W. (2010). XDS. Acta Crystallographica Section D:
Biological Crystallography, 66(2), 125-132.
;
_computing_data_collection
;
Stef Smeets, Bin Wang, Magdalena O. Cichocka, Jonas Angstrom, Wei Wan.
(2018, April 11). Instamatic (Version 0.6). Zenodo.
http://doi.org/10.5281/zenodo.1217026
;
_computing_data_reduction
;
Kabsch, W. (2010). XDS. Acta Crystallographica Section D:
Biological Crystallography, 66(2), 125-132.
;
_computing_structure_refinement 'SHELXL-2018/1 (Sheldrick, 2018)'
_computing_structure_solution 'SHELXT 2014/5 (Sheldrick, 2014)'
_diffrn_ambient_temperature 293(2)
_diffrn_measured_fraction_theta_full 1.000
_diffrn_measured_fraction_theta_max 0.920
_diffrn_measurement_device_type 'JEOL JEM-2100 LaB6'
_diffrn_measurement_method 'continuous rotation'
_diffrn_radiation_type electron
_diffrn_radiation_wavelength 0.0251
_diffrn_reflns_av_R_equivalents 0.2958
_diffrn_reflns_av_unetI/netI 0.1257
_diffrn_reflns_Laue_measured_fraction_full 1.000
_diffrn_reflns_Laue_measured_fraction_max 0.920
_diffrn_reflns_limit_h_max 9
_diffrn_reflns_limit_h_min -9
_diffrn_reflns_limit_k_max 10
_diffrn_reflns_limit_k_min -10
_diffrn_reflns_limit_l_max 21
_diffrn_reflns_limit_l_min -21
_diffrn_reflns_number 25993
_diffrn_reflns_point_group_measured_fraction_full 1.000
_diffrn_reflns_point_group_measured_fraction_max 0.911
_diffrn_reflns_theta_full 0.863
_diffrn_reflns_theta_max 0.933
_diffrn_reflns_theta_min 0.086
_exptl_absorpt_coefficient_mu 0.000
_exptl_crystal_colour yellow
_exptl_crystal_density_diffrn 2.544
_exptl_crystal_description rod
_exptl_crystal_F_000 195
_refine_diff_density_max 0.278
_refine_diff_density_min -0.517
_refine_diff_density_rms 0.083
_refine_ls_abs_structure_details
;
 All f" are zero, so absolute structure could not be determined
;
_refine_ls_extinction_method none
_refine_ls_goodness_of_fit_ref 1.181
_refine_ls_hydrogen_treatment constr
_refine_ls_matrix_type full
_refine_ls_number_parameters 139
_refine_ls_number_reflns 2222
_refine_ls_number_restraints 208
_refine_ls_restrained_S_all 1.135
_refine_ls_R_factor_all 0.1541
_refine_ls_R_factor_gt 0.1399
_refine_ls_shift/su_max 0.000
_refine_ls_shift/su_mean 0.000
_refine_ls_structure_factor_coef Fsqd
_refine_ls_weighting_details 'w=1/[\s^2^(Fo^2^)+(0.1508P)^2^+0.7739P] where P=(Fo^2^+2Fc^2^)/3'
_refine_ls_weighting_scheme calc
_refine_ls_wR_factor_gt 0.3413
_refine_ls_wR_factor_ref 0.3500
_reflns_Friedel_coverage 0.694
_reflns_Friedel_fraction_full 1.000
_reflns_Friedel_fraction_max 0.897
_reflns_number_gt 1833
_reflns_number_total 2222
_reflns_threshold_expression 'I > 2\s(I)'
_cod_data_source_file d2dt02260e2.cif
_cod_data_source_block 1MeOH
_cod_original_cell_volume 1066(9)
_cod_database_code 7711153
_shelx_shelxl_version_number 2018/1
_shelx_space_group_comment
;
The symmetry employed for this shelxl refinement is uniquely defined
by the following loop, which should always be used as a source of
symmetry information in preference to the above space-group names.
They are only intended as comments.
;

loop_
_space_group_symop_operation_xyz
'x, y, z'
'-x+1/2, -y, z+1/2'
'-x, y+1/2, -z+1/2'
'x+1/2, -y+1/2, -z'

loop_
_atom_site_label
_atom_site_type_symbol
_atom_site_fract_x
_atom_site_fract_y
_atom_site_fract_z
_atom_site_U_iso_or_equiv
_atom_site_adp_type
_atom_site_occupancy
_atom_site_site_symmetry_order
_atom_site_calc_flag
_atom_site_refinement_flags_posn
_atom_site_refinement_flags_adp
_atom_site_refinement_flags_occupancy
_atom_site_disorder_assembly
_atom_site_disorder_group
Bi1 Bi 0.3369(3) 0.7094(4) 0.53272(14) 0.0384(16) Uani 1 1 d . . . . .
O1 O 0.228(3) 1.092(3) 0.1097(11) 0.066(7) Uani 1 1 d . . . . .
O2 O -0.019(3) 1.062(6) 0.181(2) 0.125(14) Uani 1 1 d . . . . .
O3 O 0.1833(18) 0.825(3) 0.4478(8) 0.050(3) Uani 1 1 d . U . . .
O4 O 0.5308(19) 0.844(3) 0.4473(9) 0.050(3) Uani 1 1 d . U . . .
O5 O 0.704(2) 0.976(3) 0.3162(11) 0.057(3) Uani 1 1 d . U . . .
H5 H 0.737589 1.015081 0.273787 0.085 Uiso 1 1 calc R U . . .
O6 O 0.288(3) 0.500(5) 0.4219(13) 0.090(10) Uani 1 1 d . . . . .
H6 H 0.181023 0.512487 0.419069 0.135 Uiso 1 1 calc R U . . .
C1 C 0.148(3) 1.051(4) 0.1739(13) 0.066(8) Uani 1 1 d D . . . .
C2 C 0.252(2) 1.003(3) 0.2451(11) 0.051(3) Uani 1 1 d D U . . .
C7 C 0.435(3) 1.001(3) 0.2456(11) 0.052(3) Uani 1 1 d D U . . .
H7 H 0.494648 1.028256 0.198905 0.062 Uiso 1 1 calc R U . . .
C6 C 0.534(2) 0.959(3) 0.3145(10) 0.051(3) Uani 1 1 d D U . . .
C5 C 0.437(2) 0.894(3) 0.3789(11) 0.051(3) Uani 1 1 d D U . . .
C4 C 0.256(2) 0.885(3) 0.3784(11) 0.050(3) Uani 1 1 d D U . . .
C3 C 0.169(2) 0.939(3) 0.3114(10) 0.051(3) Uani 1 1 d D U . . .
H3 H 0.047064 0.932141 0.310775 0.061 Uiso 1 1 calc R U . . .
C8 C 0.329(6) 0.324(4) 0.421(2) 0.121(15) Uani 1 1 d . . . . .
H8A H 0.452970 0.308939 0.426433 0.182 Uiso 1 1 calc R U . . .
H8B H 0.289108 0.278123 0.371746 0.182 Uiso 1 1 calc R U . . .
H8C H 0.269805 0.273043 0.465266 0.182 Uiso 1 1 calc R U . . .

loop_
_atom_site_aniso_label
_atom_site_aniso_U_11
_atom_site_aniso_U_22
_atom_site_aniso_U_33
_atom_site_aniso_U_23
_atom_site_aniso_U_13
_atom_site_aniso_U_12
Bi1 0.0217(16) 0.068(2) 0.0252(17) 0.0011(13) 0.0024(10) -0.0019(12)
O1 0.064(12) 0.11(2) 0.026(8) 0.015(10) -0.008(8) 0.017(12)
O2 0.052(14) 0.22(4) 0.10(2) 0.01(2) -0.047(15) 0.03(2)
O3 0.027(4) 0.095(7) 0.028(4) 0.017(4) 0.004(3) -0.011(4)
O4 0.026(4) 0.095(7) 0.027(4) 0.019(4) 0.005(3) -0.013(4)
O5 0.029(4) 0.101(8) 0.041(5) 0.020(5) 0.007(4) -0.008(5)
O6 0.065(14) 0.17(3) 0.038(11) -0.020(14) -0.007(10) 0.019(16)
C1 0.045(13) 0.11(2) 0.039(12) 0.008(13) 0.008(11) 0.003(15)
C2 0.028(4) 0.097(7) 0.029(4) 0.018(4) 0.003(4) -0.009(4)
C7 0.029(4) 0.097(7) 0.030(4) 0.019(4) 0.003(4) -0.010(4)
C6 0.029(3) 0.096(7) 0.028(4) 0.019(4) 0.003(3) -0.010(4)
C5 0.028(4) 0.096(7) 0.029(4) 0.018(4) 0.004(3) -0.010(4)
C4 0.027(4) 0.096(7) 0.028(4) 0.019(4) 0.002(3) -0.009(4)
C3 0.028(4) 0.097(7) 0.029(4) 0.019(4) 0.003(4) -0.010(4)
C8 0.17(4) 0.10(3) 0.09(2) -0.04(2) 0.06(3) -0.03(3)

loop_
_atom_type_symbol
_atom_type_description
_atom_type_scat_dispersion_real
_atom_type_scat_dispersion_imag
_atom_type_scat_source
C C 0.0000 0.0000 'International Tables Vol C Tables 4.2.6.8 and 6.1.1.4'
H H 0.0000 0.0000 'International Tables Vol C Tables 4.2.6.8 and 6.1.1.4'
O O 0.0000 0.0000 'International Tables Vol C Tables 4.2.6.8 and 6.1.1.4'
Bi Bi 0.0000 0.0000 'International Tables Vol C Tables 4.2.6.8 and 6.1.1.4'

loop_
_geom_angle_atom_site_label_1
_geom_angle_atom_site_label_2
_geom_angle_atom_site_label_3
_geom_angle
_geom_angle_site_symmetry_1
_geom_angle_site_symmetry_3
_geom_angle_publ_flag
O3 Bi1 O1 85.3(8) . 2_575 ?
O3 Bi1 O4 73.4(6) . . ?
O1 Bi1 O4 97.6(9) 2_575 . ?
O3 Bi1 O4 68.6(6) . 4_466 ?
O1 Bi1 O4 80.8(8) 2_575 4_466 ?
O4 Bi1 O4 142.0(4) . 4_466 ?
O3 Bi1 O6 75.3(9) . . ?
O1 Bi1 O6 156.7(8) 2_575 . ?
O4 Bi1 O6 89.2(9) . . ?
O4 Bi1 O6 80.2(8) 4_466 . ?
O3 Bi1 O3 133.5(4) . 4_566 ?
O1 Bi1 O3 103.6(7) 2_575 4_566 ?
O4 Bi1 O3 60.3(6) . 4_566 ?
O4 Bi1 O3 157.3(6) 4_466 4_566 ?
O6 Bi1 O3 99.1(7) . 4_566 ?
C1 O1 Bi1 126(2) . 2_574 ?
C4 O3 Bi1 121.0(12) . . ?
C4 O3 Bi1 122.7(10) . 4_466 ?
Bi1 O3 Bi1 115.0(7) . 4_466 ?
C5 O4 Bi1 108.5(11) . . ?
C5 O4 Bi1 131.3(11) . 4_566 ?
Bi1 O4 Bi1 115.9(7) . 4_566 ?
C6 O5 H5 109.5 . . ?
C8 O6 Bi1 130(2) . . ?
C8 O6 H6 109.5 . . ?
Bi1 O6 H6 95.6 . . ?
O1 C1 O2 122(3) . . ?
O1 C1 C2 119(2) . . ?
O2 C1 C2 118(2) . . ?
C3 C2 C7 116.5(18) . . ?
C3 C2 C1 120.2(18) . . ?
C7 C2 C1 122.8(17) . . ?
C6 C7 C2 122.7(17) . . ?
C6 C7 H7 118.6 . . ?
C2 C7 H7 118.6 . . ?
O5 C6 C5 122.9(16) . . ?
O5 C6 C7 121.3(16) . . ?
C5 C6 C7 115.7(16) . . ?
C6 C5 C4 122.4(17) . . ?
C6 C5 O4 117.9(15) . . ?
C4 C5 O4 119.6(15) . . ?
C3 C4 C5 118.1(17) . . ?
C3 C4 O3 127.2(15) . . ?
C5 C4 O3 114.6(15) . . ?
C4 C3 C2 123.8(18) . . ?
C4 C3 H3 118.1 . . ?
C2 C3 H3 118.1 . . ?
O6 C8 H8A 109.5 . . ?
O6 C8 H8B 109.5 . . ?
H8A C8 H8B 109.5 . . ?
O6 C8 H8C 109.5 . . ?
H8A C8 H8C 109.5 . . ?
H8B C8 H8C 109.5 . . ?

loop_
_geom_bond_atom_site_label_1
_geom_bond_atom_site_label_2
_geom_bond_distance
_geom_bond_site_symmetry_2
_geom_bond_publ_flag
Bi1 O3 2.077(17) . ?
Bi1 O1 2.16(2) 2_575 ?
Bi1 O4 2.344(17) . ?
Bi1 O4 2.399(19) 4_466 ?
Bi1 O6 2.58(3) . ?
Bi1 O3 2.675(19) 4_566 ?
O1 C1 1.28(3) . ?
O2 C1 1.28(4) . ?
O3 C4 1.38(2) . ?
O4 C5 1.41(2) . ?
O5 C6 1.30(2) . ?
O5 H5 0.8200 . ?
O6 C8 1.51(5) . ?
O6 H6 0.8200 . ?
C1 C2 1.48(3) . ?
C2 C3 1.38(2) . ?
C2 C7 1.40(3) . ?
C7 C6 1.42(2) . ?
C7 H7 0.9300 . ?
C6 C5 1.415(19) . ?
C5 C4 1.381(19) . ?
C4 C3 1.38(2) . ?
C3 H3 0.9300 . ?
C8 H8A 0.9600 . ?
C8 H8B 0.9600 . ?
C8 H8C 0.9600 . ?
